data_1553922
loop_
_publ_author_name
'Grandl, Markus'
'Sun, Yu'
'Pammer, Frank'

_publ_section_title
;
 Electronic and structural properties of N \\rightarrow B-ladder boranes
 with high electron affinity
;
_journal_issue 3
_journal_name_full 'Organic Chemistry Frontiers'
_journal_page_first 336
_journal_paper_doi 10.1039/C7QO00876G
_journal_volume 5
_journal_year 2018
_chemical_formula_sum 'C50 H29 B2 F20 N3'
_chemical_formula_weight 1073.38
_space_group_crystal_system monoclinic
_space_group_IT_number 13
_space_group_name_Hall '-P 2yac'
_space_group_name_H-M_alt 'P 1 2/n 1'
_atom_sites_solution_hydrogens geom
_atom_sites_solution_primary direct
_atom_sites_solution_secondary difmap
_audit_creation_method SHELXL-2014/7
_audit_update_record
;
2017-09-26 deposited with the CCDC.
2017-11-27 downloaded from the CCDC.
;
_cell_angle_alpha 90
_cell_angle_beta 111.844(2)
_cell_angle_gamma 90
_cell_formula_units_Z 2
_cell_length_a 13.3636(3)
_cell_length_b 12.7650(2)
_cell_length_c 15.0491(3)
_cell_measurement_reflns_used 4783
_cell_measurement_temperature 150(2)
_cell_measurement_theta_max 74.0410
_cell_measurement_theta_min 3.4470
_cell_volume 2382.85(9)
_computing_cell_refinement 'CrysAlisPro 1.171.38.43f (Rigaku OD, 2015)'
_computing_data_collection 'CrysAlisPro 1.171.38.43f (Rigaku OD, 2015)'
_computing_data_reduction 'CrysAlisPro 1.171.38.43f (Rigaku OD, 2015)'
_computing_structure_refinement 'SHELXL-2014/7 (Sheldrick, 2014)'
_computing_structure_solution 'SIR92 (Giacovazzo et al., 1994)'
_diffrn_ambient_temperature 150(2)
_diffrn_detector_area_resol_mean 10.3385
_diffrn_measured_fraction_theta_full 1.000
_diffrn_measured_fraction_theta_max 0.971
_diffrn_measurement_device_type 'SuperNova, Dual, Cu at zero, Atlas'
_diffrn_measurement_method '\w scans'
_diffrn_radiation_type 'Cu K\a'
_diffrn_radiation_wavelength 1.54184
_diffrn_reflns_av_R_equivalents 0.0239
_diffrn_reflns_av_unetI/netI 0.0272
_diffrn_reflns_Laue_measured_fraction_full 1.000
_diffrn_reflns_Laue_measured_fraction_max 0.971
_diffrn_reflns_limit_h_max 16
_diffrn_reflns_limit_h_min -13
_diffrn_reflns_limit_k_max 15
_diffrn_reflns_limit_k_min -9
_diffrn_reflns_limit_l_max 18
_diffrn_reflns_limit_l_min -18
_diffrn_reflns_number 9545
_diffrn_reflns_point_group_measured_fraction_full 1.000
_diffrn_reflns_point_group_measured_fraction_max 0.971
_diffrn_reflns_theta_full 67.684
_diffrn_reflns_theta_max 74.117
_diffrn_reflns_theta_min 3.462
_diffrn_source 'micro-focus sealed X-ray tube'
_exptl_absorpt_coefficient_mu 1.265
_exptl_absorpt_correction_T_max 1.00000
_exptl_absorpt_correction_T_min 0.94603
_exptl_absorpt_correction_type multi-scan
_exptl_absorpt_process_details
;
CrysAlisPro 1.171.38.43f (Rigaku Oxford Diffraction, 2015)
Empirical absorption correction using spherical harmonics,
 implemented in SCALE3 ABSPACK scaling algorithm.
;
_exptl_crystal_colour yellow
_exptl_crystal_density_diffrn 1.496
_exptl_crystal_description 'transparent prism'
_exptl_crystal_F_000 1080
_exptl_crystal_size_max 0.164
_exptl_crystal_size_mid 0.149
_exptl_crystal_size_min 0.136
_refine_diff_density_max 0.918
_refine_diff_density_min -0.207
_refine_diff_density_rms 0.090
_refine_ls_extinction_method none
_refine_ls_goodness_of_fit_ref 1.094
_refine_ls_hydrogen_treatment constr
_refine_ls_matrix_type full
_refine_ls_number_parameters 356
_refine_ls_number_reflns 4709
_refine_ls_number_restraints 17
_refine_ls_restrained_S_all 1.104
_refine_ls_R_factor_all 0.0579
_refine_ls_R_factor_gt 0.0510
_refine_ls_shift/su_max 0.000
_refine_ls_shift/su_mean 0.000
_refine_ls_structure_factor_coef Fsqd
_refine_ls_weighting_details 'w=1/[\s^2^(Fo^2^)+(0.1192P)^2^+0.7405P] where P=(Fo^2^+2Fc^2^)/3'
_refine_ls_weighting_scheme calc
_refine_ls_wR_factor_gt 0.1688
_refine_ls_wR_factor_ref 0.1791
_reflns_Friedel_coverage 0.000
_reflns_number_gt 4051
_reflns_number_total 4709
_reflns_threshold_expression 'I > 2\s(I)'
_cod_data_source_file c7qo00876g2.cif
_cod_data_source_block shelx_CCDC4
_cod_original_sg_symbol_H-M 'P 2/n'
_cod_database_code 1553922
_shelx_shelxl_version_number 2014/7
_shelx_space_group_comment
;
The symmetry employed for this shelxl refinement is uniquely defined
by the following loop, which should always be used as a source of
symmetry information in preference to the above space-group names.
They are only intended as comments.
;
_shelx_estimated_absorpt_t_min 0.819
_shelx_estimated_absorpt_t_max 0.847

loop_
_space_group_symop_operation_xyz
'x, y, z'
'-x+1/2, y, -z+1/2'
'-x, -y, -z'
'x-1/2, -y, z-1/2'

loop_
_atom_site_label
_atom_site_type_symbol
_atom_site_fract_x
_atom_site_fract_y
_atom_site_fract_z
_atom_site_U_iso_or_equiv
_atom_site_adp_type
_atom_site_occupancy
_atom_site_site_symmetry_order
_atom_site_calc_flag
_atom_site_refinement_flags_posn
_atom_site_refinement_flags_adp
_atom_site_refinement_flags_occupancy
C1 C 0.45569(16) 0.08371(15) 0.66992(13) 0.0212(4) Uani 1 1 d . . .
C2 C 0.35799(16) 0.03209(17) 0.65083(15) 0.0263(4) Uani 1 1 d . . .
H2 H 0.2924 0.0678 0.6169 0.032 Uiso 1 1 calc R U .
C3 C 0.35449(17) -0.07111(18) 0.68053(15) 0.0287(5) Uani 1 1 d . . .
H3 H 0.2869 -0.1047 0.6666 0.034 Uiso 1 1 calc R U .
C4 C 0.44947(17) -0.12502(16) 0.73042(15) 0.0259(4) Uani 1 1 d . . .
H4 H 0.4468 -0.1947 0.7516 0.031 Uiso 1 1 calc R U .
C5 C 0.54762(16) -0.07639(15) 0.74889(14) 0.0230(4) Uani 1 1 d . . .
H5 H 0.6127 -0.1133 0.7817 0.028 Uiso 1 1 calc R U .
C6 C 0.55144(15) 0.02702(15) 0.71949(13) 0.0208(4) Uani 1 1 d . . .
C7 C 0.46109(15) 0.19773(15) 0.64425(13) 0.0207(4) Uani 1 1 d . . .
H7 H 0.3907 0.2298 0.6387 0.025 Uiso 1 1 calc R U .
C8 C 0.47046(17) 0.21134(16) 0.54374(14) 0.0248(4) Uani 1 1 d . . .
H8 H 0.4834 0.2875 0.5364 0.030 Uiso 1 1 calc R U .
C9 C 0.36326(18) 0.1833(2) 0.46434(15) 0.0345(5) Uani 1 1 d . . .
H9A H 0.3670 0.1992 0.4019 0.052 Uiso 1 1 calc R U .
H9B H 0.3052 0.2242 0.4724 0.052 Uiso 1 1 calc R U .
H9C H 0.3488 0.1084 0.4677 0.052 Uiso 1 1 calc R U .
C10 C 0.56059(17) 0.15106(19) 0.52673(15) 0.0311(5) Uani 1 1 d . . .
H10A H 0.5570 0.0770 0.5424 0.047 Uiso 1 1 calc R U .
H10B H 0.6306 0.1800 0.5675 0.047 Uiso 1 1 calc R U .
H10C H 0.5520 0.1576 0.4594 0.047 Uiso 1 1 calc R U .
C11 C 0.52187(15) 0.22429(16) 0.83331(14) 0.0223(4) Uani 1 1 d . . .
C12 C 0.57459(16) 0.16044(16) 0.91101(15) 0.0251(4) Uani 1 1 d . . .
C13 C 0.53780(18) 0.1398(2) 0.98420(15) 0.0322(5) Uani 1 1 d . . .
C14 C 0.44480(19) 0.1866(2) 0.98286(16) 0.0393(6) Uani 1 1 d . . .
C15 C 0.39094(17) 0.2546(2) 0.90940(16) 0.0345(5) Uani 1 1 d . . .
C16 C 0.42930(16) 0.27177(17) 0.83737(14) 0.0264(4) Uani 1 1 d . . .
C17 C 0.57748(16) 0.37589(15) 0.74290(14) 0.0220(4) Uani 1 1 d . . .
C18 C 0.65947(17) 0.41846(16) 0.82236(15) 0.0252(4) Uani 1 1 d . . .
C19 C 0.68449(19) 0.52390(17) 0.83599(17) 0.0323(5) Uani 1 1 d . . .
C20 C 0.6231(2) 0.59390(17) 0.76757(19) 0.0355(5) Uani 1 1 d . . .
C21 C 0.53832(19) 0.55780(18) 0.68945(17) 0.0326(5) Uani 1 1 d . . .
C22 C 0.51640(17) 0.45115(17) 0.67857(15) 0.0263(4) Uani 1 1 d . . .
C23 C 0.65574(15) 0.07773(15) 0.73918(13) 0.0196(4) Uani 1 1 d . . .
C24 C 0.7500 0.2323(2) 0.7500 0.0187(5) Uani 1 2 d S T P
H24 H 0.7500 0.3067 0.7500 0.022 Uiso 1 2 calc R U P
C25 C 0.7500 0.0241(2) 0.7500 0.0212(5) Uani 1 2 d S T P
H25 H 0.7500 -0.0504 0.7500 0.025 Uiso 1 2 calc R U P
N1 N 0.66044(12) 0.18508(12) 0.74621(11) 0.0187(3) Uani 1 1 d . . .
F12 F 0.66880(10) 0.11256(11) 0.92052(9) 0.0301(3) Uani 1 1 d . . .
F13 F 0.59212(12) 0.07456(14) 1.05586(10) 0.0445(4) Uani 1 1 d . . .
F14 F 0.40735(13) 0.16798(19) 1.05232(11) 0.0620(6) Uani 1 1 d . . .
F15 F 0.30209(11) 0.30391(16) 0.90964(11) 0.0493(4) Uani 1 1 d . . .
F16 F 0.37242(10) 0.33875(11) 0.76767(9) 0.0328(3) Uani 1 1 d . . .
F18 F 0.72232(10) 0.35349(10) 0.89203(9) 0.0298(3) Uani 1 1 d . . .
F19 F 0.76635(12) 0.55757(12) 0.91282(11) 0.0444(4) Uani 1 1 d . . .
F20 F 0.64525(14) 0.69654(11) 0.77848(13) 0.0512(4) Uani 1 1 d . . .
F21 F 0.47626(14) 0.62593(11) 0.62455(12) 0.0476(4) Uani 1 1 d . . .
F22 F 0.42884(11) 0.42430(10) 0.60268(9) 0.0346(3) Uani 1 1 d . . .
B1 B 0.55252(17) 0.24976(17) 0.73871(15) 0.0196(4) Uani 1 1 d . . .
C26 C 0.2861(8) 0.5664(9) 0.8993(7) 0.094(3) Uani 0.5 1 d D U P
H26A H 0.3026 0.5051 0.9416 0.141 Uiso 0.5 1 calc R U P
H26B H 0.2265 0.5497 0.8393 0.141 Uiso 0.5 1 calc R U P
H26C H 0.2655 0.6252 0.9308 0.141 Uiso 0.5 1 calc R U P
C27 C 0.3748(8) 0.5931(6) 0.8803(6) 0.085(3) Uani 0.5 1 d D U P
N2 N 0.4436(10) 0.6188(9) 0.8599(10) 0.150(5) Uani 0.5 1 d D U P

loop_
_atom_site_aniso_label
_atom_site_aniso_U_11
_atom_site_aniso_U_22
_atom_site_aniso_U_33
_atom_site_aniso_U_23
_atom_site_aniso_U_13
_atom_site_aniso_U_12
C1 0.0220(9) 0.0232(9) 0.0179(8) -0.0013(7) 0.0069(7) -0.0009(7)
C2 0.0206(9) 0.0301(11) 0.0263(10) 0.0004(8) 0.0064(8) -0.0006(8)
C3 0.0226(9) 0.0325(11) 0.0297(10) -0.0005(8) 0.0082(8) -0.0076(8)
C4 0.0279(10) 0.0232(9) 0.0268(10) 0.0010(8) 0.0104(8) -0.0045(8)
C5 0.0235(9) 0.0222(9) 0.0218(9) 0.0003(7) 0.0068(7) 0.0000(7)
C6 0.0208(9) 0.0204(9) 0.0209(9) -0.0029(7) 0.0075(7) -0.0019(7)
C7 0.0194(9) 0.0215(9) 0.0195(9) 0.0004(7) 0.0051(7) 0.0015(7)
C8 0.0291(10) 0.0231(9) 0.0209(9) 0.0006(7) 0.0078(8) 0.0013(8)
C9 0.0304(11) 0.0495(14) 0.0201(10) 0.0023(9) 0.0053(8) 0.0074(10)
C10 0.0293(11) 0.0435(12) 0.0202(9) -0.0025(9) 0.0090(8) 0.0023(9)
C11 0.0205(9) 0.0241(9) 0.0206(9) -0.0017(7) 0.0058(7) -0.0022(7)
C12 0.0209(9) 0.0287(10) 0.0237(9) 0.0001(8) 0.0060(7) -0.0011(8)
C13 0.0258(10) 0.0451(13) 0.0211(10) 0.0073(9) 0.0035(8) -0.0024(9)
C14 0.0265(11) 0.0696(18) 0.0239(10) 0.0069(11) 0.0118(9) -0.0019(11)
C15 0.0199(10) 0.0565(15) 0.0273(11) -0.0015(10) 0.0090(8) 0.0026(10)
C16 0.0224(9) 0.0335(11) 0.0208(9) 0.0006(8) 0.0050(7) 0.0012(8)
C17 0.0227(9) 0.0206(9) 0.0235(9) 0.0004(7) 0.0095(8) 0.0030(7)
C18 0.0259(10) 0.0237(10) 0.0249(10) -0.0002(8) 0.0079(8) 0.0042(8)
C19 0.0333(11) 0.0254(11) 0.0346(11) -0.0073(9) 0.0086(9) -0.0009(9)
C20 0.0423(13) 0.0170(10) 0.0459(13) -0.0036(9) 0.0150(11) -0.0004(9)
C21 0.0361(11) 0.0223(10) 0.0374(12) 0.0060(9) 0.0114(10) 0.0086(9)
C22 0.0270(10) 0.0245(10) 0.0256(10) 0.0008(8) 0.0076(8) 0.0038(8)
C23 0.0214(9) 0.0193(9) 0.0172(8) 0.0000(7) 0.0061(7) 0.0004(7)
C24 0.0199(12) 0.0189(12) 0.0154(11) 0.000 0.0046(9) 0.000
C25 0.0220(12) 0.0171(12) 0.0231(12) 0.000 0.0068(10) 0.000
N1 0.0184(8) 0.0182(8) 0.0180(7) 0.0003(6) 0.0053(6) -0.0001(6)
F12 0.0259(6) 0.0369(7) 0.0256(6) 0.0070(5) 0.0074(5) 0.0090(5)
F13 0.0350(7) 0.0659(10) 0.0294(7) 0.0220(7) 0.0084(6) 0.0038(7)
F14 0.0365(8) 0.1225(17) 0.0338(8) 0.0245(9) 0.0208(7) 0.0088(9)
F15 0.0286(7) 0.0873(13) 0.0360(8) 0.0056(8) 0.0165(6) 0.0159(7)
F16 0.0282(6) 0.0418(7) 0.0284(6) 0.0062(5) 0.0104(5) 0.0126(5)
F18 0.0313(6) 0.0264(6) 0.0241(6) -0.0005(5) 0.0015(5) 0.0028(5)
F19 0.0450(8) 0.0314(7) 0.0431(8) -0.0137(6) 0.0004(7) -0.0065(6)
F20 0.0613(10) 0.0178(7) 0.0660(11) -0.0022(6) 0.0139(8) -0.0018(6)
F21 0.0576(10) 0.0253(7) 0.0496(9) 0.0123(6) 0.0080(7) 0.0130(6)
F22 0.0344(7) 0.0289(7) 0.0291(7) 0.0014(5) -0.0013(5) 0.0073(5)
B1 0.0186(9) 0.0182(9) 0.0202(10) 0.0014(8) 0.0054(8) 0.0024(8)
C26 0.103(7) 0.126(8) 0.080(6) -0.013(6) 0.064(6) -0.005(6)
C27 0.135(7) 0.067(4) 0.087(5) -0.057(4) 0.082(6) -0.069(5)
N2 0.169(10) 0.129(8) 0.210(12) -0.091(9) 0.137(10) -0.077(8)

loop_
_atom_type_symbol
_atom_type_description
_atom_type_scat_dispersion_real
_atom_type_scat_dispersion_imag
_atom_type_scat_source
C C 0.0181 0.0091 'International Tables Vol C Tables 4.2.6.8 and 6.1.1.4'
H H 0.0000 0.0000 'International Tables Vol C Tables 4.2.6.8 and 6.1.1.4'
N N 0.0311 0.0180 'International Tables Vol C Tables 4.2.6.8 and 6.1.1.4'
F F 0.0727 0.0534 'International Tables Vol C Tables 4.2.6.8 and 6.1.1.4'
B B 0.0090 0.0039 'International Tables Vol C Tables 4.2.6.8 and 6.1.1.4'

loop_
_geom_angle_atom_site_label_1
_geom_angle_atom_site_label_2
_geom_angle_atom_site_label_3
_geom_angle
_geom_angle_site_symmetry_1
_geom_angle_site_symmetry_3
C2 C1 C6 117.41(18) . .
C2 C1 C7 122.12(18) . .
C6 C1 C7 120.39(17) . .
C1 C2 C3 121.34(19) . .
C1 C2 H2 119.3 . .
C3 C2 H2 119.3 . .
C4 C3 C2 120.40(19) . .
C4 C3 H3 119.8 . .
C2 C3 H3 119.8 . .
C5 C4 C3 119.52(19) . .
C5 C4 H4 120.2 . .
C3 C4 H4 120.2 . .
C4 C5 C6 120.23(18) . .
C4 C5 H5 119.9 . .
C6 C5 H5 119.9 . .
C5 C6 C1 121.09(18) . .
C5 C6 C23 119.82(17) . .
C1 C6 C23 119.09(17) . .
C1 C7 C8 112.32(16) . .
C1 C7 B1 105.09(15) . .
C8 C7 B1 119.40(16) . .
C1 C7 H7 106.4 . .
C8 C7 H7 106.4 . .
B1 C7 H7 106.4 . .
C9 C8 C10 108.59(17) . .
C9 C8 C7 109.82(17) . .
C10 C8 C7 117.05(17) . .
C9 C8 H8 107.0 . .
C10 C8 H8 107.0 . .
C7 C8 H8 107.0 . .
C8 C9 H9A 109.5 . .
C8 C9 H9B 109.5 . .
H9A C9 H9B 109.5 . .
C8 C9 H9C 109.5 . .
H9A C9 H9C 109.5 . .
H9B C9 H9C 109.5 . .
C8 C10 H10A 109.5 . .
C8 C10 H10B 109.5 . .
H10A C10 H10B 109.5 . .
C8 C10 H10C 109.5 . .
H10A C10 H10C 109.5 . .
H10B C10 H10C 109.5 . .
C12 C11 C16 113.50(18) . .
C12 C11 B1 129.19(17) . .
C16 C11 B1 117.30(17) . .
F12 C12 C11 120.98(17) . .
F12 C12 C13 114.76(18) . .
C11 C12 C13 124.3(2) . .
F13 C13 C14 119.9(2) . .
F13 C13 C12 120.7(2) . .
C14 C13 C12 119.4(2) . .
F14 C14 C13 120.7(2) . .
F14 C14 C15 120.2(2) . .
C13 C14 C15 119.1(2) . .
F15 C15 C16 121.0(2) . .
F15 C15 C14 119.4(2) . .
C16 C15 C14 119.6(2) . .
F16 C16 C15 116.47(19) . .
F16 C16 C11 119.52(18) . .
C15 C16 C11 124.0(2) . .
C22 C17 C18 113.40(18) . .
C22 C17 B1 126.31(18) . .
C18 C17 B1 119.88(17) . .
F18 C18 C19 115.76(19) . .
F18 C18 C17 119.15(18) . .
C19 C18 C17 125.1(2) . .
F19 C19 C20 120.4(2) . .
F19 C19 C18 121.1(2) . .
C20 C19 C18 118.4(2) . .
F20 C20 C21 120.5(2) . .
F20 C20 C19 119.9(2) . .
C21 C20 C19 119.6(2) . .
F21 C21 C20 119.7(2) . .
F21 C21 C22 120.3(2) . .
C20 C21 C22 120.0(2) . .
F22 C22 C21 115.46(19) . .
F22 C22 C17 121.07(19) . .
C21 C22 C17 123.4(2) . .
N1 C23 C25 117.99(17) . .
N1 C23 C6 118.00(16) . .
C25 C23 C6 124.00(18) . .
N1 C24 N1 125.8(2) . 2_656
N1 C24 H24 117.1 . .
N1 C24 H24 117.1 2_656 .
C23 C25 C23 120.9(2) . 2_656
C23 C25 H25 119.5 . .
C23 C25 H25 119.5 2_656 .
C24 N1 C23 118.20(17) . .
C24 N1 B1 122.40(17) . .
C23 N1 B1 119.10(15) . .
N1 B1 C7 102.17(14) . .
N1 B1 C17 109.43(15) . .
C7 B1 C17 120.57(16) . .
N1 B1 C11 109.71(15) . .
C7 B1 C11 108.96(15) . .
C17 B1 C11 105.78(15) . .
C27 C26 H26A 109.5 . .
C27 C26 H26B 109.5 . .
H26A C26 H26B 109.5 . .
C27 C26 H26C 109.5 . .
H26A C26 H26C 109.5 . .
H26B C26 H26C 109.5 . .
N2 C27 C26 175.5(15) . .

loop_
_geom_bond_atom_site_label_1
_geom_bond_atom_site_label_2
_geom_bond_distance
_geom_bond_site_symmetry_2
C1 C2 1.394(3) .
C1 C6 1.417(3) .
C1 C7 1.514(3) .
C2 C3 1.397(3) .
C2 H2 0.9500 .
C3 C4 1.393(3) .
C3 H3 0.9500 .
C4 C5 1.383(3) .
C4 H4 0.9500 .
C5 C6 1.399(3) .
C5 H5 0.9500 .
C6 C23 1.464(3) .
C7 C8 1.573(3) .
C7 B1 1.632(3) .
C7 H7 1.0000 .
C8 C9 1.528(3) .
C8 C10 1.529(3) .
C8 H8 1.0000 .
C9 H9A 0.9800 .
C9 H9B 0.9800 .
C9 H9C 0.9800 .
C10 H10A 0.9800 .
C10 H10B 0.9800 .
C10 H10C 0.9800 .
C11 C12 1.384(3) .
C11 C16 1.399(3) .
C11 B1 1.653(3) .
C12 F12 1.358(2) .
C12 C13 1.388(3) .
C13 F13 1.342(3) .
C13 C14 1.373(3) .
C14 F14 1.338(3) .
C14 C15 1.379(3) .
C15 F15 1.345(3) .
C15 C16 1.378(3) .
C16 F16 1.348(2) .
C17 C22 1.392(3) .
C17 C18 1.397(3) .
C17 B1 1.641(3) .
C18 F18 1.355(2) .
C18 C19 1.384(3) .
C19 F19 1.333(3) .
C19 C20 1.379(3) .
C20 F20 1.340(3) .
C20 C21 1.374(3) .
C21 F21 1.340(3) .
C21 C22 1.389(3) .
C22 F22 1.340(2) .
C23 N1 1.374(2) .
C23 C25 1.389(2) .
C24 N1 1.322(2) .
C24 N1 1.322(2) 2_656
C24 H24 0.9500 .
C25 C23 1.389(2) 2_656
C25 H25 0.9500 .
N1 B1 1.629(2) .
C26 C27 1.362(10) .
C26 H26A 0.9800 .
C26 H26B 0.9800 .
C26 H26C 0.9800 .
C27 N2 1.121(10) .
